data_2215958
loop_
_publ_author_name
'Jun Wang'
'Lu Lu'
'Jianwei Bai'
'Bao-zhong Zhao'

_publ_section_title
;
 4,4'-Diazenediyldiphthalic acid dihydrate
;
_journal_coeditor_code HB2593
_journal_issue 11
_journal_name_full 'Acta Crystallographica Section E'
_journal_page_first o4414
_journal_page_last o4414
_journal_paper_doi 10.1107/S160053680705163X
_journal_volume 63
_journal_year 2007
_chemical_formula_iupac 'C16 H10 N2 O8, 2H2 O'
_chemical_formula_moiety 'C16 H10 N2 O8, 2(H2 O)'
_chemical_formula_sum 'C16 H14 N2 O10'
_chemical_formula_weight 394.29
_chemical_name_systematic
;
4,4'-Diazenediyldiphthalic acid dihydrate
;
_space_group_IT_number 2
_symmetry_cell_setting triclinic
_symmetry_space_group_name_Hall '-P 1'
_symmetry_space_group_name_H-M 'P -1'
_atom_sites_solution_hydrogens geom
_atom_sites_solution_primary direct
_atom_sites_solution_secondary difmap
_audit_creation_method SHELXL-97
_cell_angle_alpha 86.779(6)
_cell_angle_beta 82.921(5)
_cell_angle_gamma 71.956(6)
_cell_formula_units_Z 1
_cell_length_a 5.484(2)
_cell_length_b 6.491(3)
_cell_length_c 12.820(5)
_cell_measurement_reflns_used 1533
_cell_measurement_temperature 298(2)
_cell_measurement_theta_max 25.20
_cell_measurement_theta_min 1.60
_cell_volume 430.5(3)
_computing_cell_refinement 'SAINT (Bruker, 2004)'
_computing_data_collection 'APEX2 (Bruker, 2004)'
_computing_data_reduction 'SAINT (Bruker, 2004)'
_computing_molecular_graphics 'SHELXTL (Bruker, 2004)'
_computing_publication_material 'SHELXTL (Bruker, 2004)'
_computing_structure_refinement 'SHELXL97 (Sheldrick, 1997)'
_computing_structure_solution 'SHELXS97 (Sheldrick, 1997)'
_diffrn_ambient_temperature 298(2)
_diffrn_detector_area_resol_mean 0
_diffrn_measured_fraction_theta_full 0.985
_diffrn_measured_fraction_theta_max 0.985
_diffrn_measurement_device_type 'Bruker APEXII CCD'
_diffrn_measurement_method \w
_diffrn_radiation_monochromator graphite
_diffrn_radiation_source 'fine-focus sealed tube'
_diffrn_radiation_type MoK\a
_diffrn_radiation_wavelength 0.71073
_diffrn_reflns_av_R_equivalents 0.0123
_diffrn_reflns_av_sigmaI/netI 0.0187
_diffrn_reflns_limit_h_max 6
_diffrn_reflns_limit_h_min -6
_diffrn_reflns_limit_k_max 7
_diffrn_reflns_limit_k_min -4
_diffrn_reflns_limit_l_max 15
_diffrn_reflns_limit_l_min -15
_diffrn_reflns_number 2278
_diffrn_reflns_theta_full 25.20
_diffrn_reflns_theta_max 25.20
_diffrn_reflns_theta_min 1.60
_diffrn_standards_interval_count 0
_diffrn_standards_interval_time 0
_diffrn_standards_number 0
_exptl_absorpt_coefficient_mu 0.129
_exptl_absorpt_correction_T_max 0.976
_exptl_absorpt_correction_T_min 0.965
_exptl_absorpt_correction_type multi-scan
_exptl_absorpt_process_details '(SADABS; Sheldrick, 2004)'
_exptl_crystal_colour colourless
_exptl_crystal_density_diffrn 1.521
_exptl_crystal_density_method 'not measured'
_exptl_crystal_description block
_exptl_crystal_F_000 204
_exptl_crystal_size_max 0.28
_exptl_crystal_size_mid 0.24
_exptl_crystal_size_min 0.19
_refine_diff_density_max 1.065
_refine_diff_density_min -0.229
_refine_ls_extinction_method none
_refine_ls_goodness_of_fit_ref 1.097
_refine_ls_hydrogen_treatment mixed
_refine_ls_matrix_type full
_refine_ls_number_parameters 135
_refine_ls_number_reflns 1533
_refine_ls_number_restraints 5
_refine_ls_restrained_S_all 1.102
_refine_ls_R_factor_all 0.0650
_refine_ls_R_factor_gt 0.0612
_refine_ls_shift/su_max 0.000
_refine_ls_shift/su_mean 0.000
_refine_ls_structure_factor_coef Fsqd
_refine_ls_weighting_details 'calc w=1/[\s^2^(Fo^2^)+(0.1258P)^2^+0.1677P] where P=(Fo^2^+2Fc^2^)/3'
_refine_ls_weighting_scheme calc
_refine_ls_wR_factor_gt 0.1865
_refine_ls_wR_factor_ref 0.1940
_reflns_number_gt 1378
_reflns_number_total 1533
_reflns_threshold_expression I>2\s(I)
_cod_data_source_file hb2593.cif
_cod_data_source_block I
_cod_database_code 2215958
_cod_database_fobs_code 2215958

loop_
_symmetry_equiv_pos_as_xyz
'x, y, z'
'-x, -y, -z'

loop_
_atom_site_type_symbol
_atom_site_label
_atom_site_fract_x
_atom_site_fract_y
_atom_site_fract_z
_atom_site_U_iso_or_equiv
_atom_site_adp_type
_atom_site_calc_flag
_atom_site_refinement_flags
_atom_site_occupancy
O O2 0.2911(4) -0.1176(3) 0.13083(13) 0.0536(6) Uani d . 1
O O1W 0.8546(4) 0.6214(3) 0.15345(14) 0.0490(5) Uani d D 1
O O4 0.7036(3) 0.1458(4) 0.07814(13) 0.0557(6) Uani d D 1
H H4A 0.7194 0.1419 0.0138 0.084 Uiso calc RD 1
O O1 -0.0028(4) -0.1294(3) 0.26625(14) 0.0546(6) Uani d D 1
H H1 -0.0448 -0.2031 0.2261 0.082 Uiso calc RD 1
O O3 0.2965(4) 0.3246(4) 0.05734(13) 0.0579(6) Uani d . 1
C C5 0.4209(5) 0.3623(4) 0.39868(19) 0.0476(7) Uani d . 1
C C2 0.2568(5) 0.0939(4) 0.27905(18) 0.0426(6) Uani d . 1
N N1 0.5149(5) 0.5055(4) 0.45109(17) 0.0566(7) Uani d . 1
C C8 0.4608(5) 0.2336(4) 0.11278(17) 0.0391(6) Uani d . 1
C C7 0.4044(4) 0.2211(4) 0.23069(17) 0.0390(6) Uani d . 1
C C6 0.4860(5) 0.3540(4) 0.29044(19) 0.0450(6) Uani d . 1
H H4 0.5847 0.4378 0.2578 0.054 Uiso calc R 1
C C1 0.1826(5) -0.0600(4) 0.21811(18) 0.0417(6) Uani d . 1
C C4 0.2685(7) 0.2389(5) 0.4474(2) 0.0604(8) Uani d . 1
H H3 0.2205 0.2464 0.5196 0.072 Uiso calc R 1
C C3 0.1906(6) 0.1070(5) 0.3879(2) 0.0577(8) Uani d . 1
H H2 0.0911 0.0241 0.4208 0.069 Uiso calc R 1
H H1WA 0.748(5) 0.683(5) 0.111(2) 0.087 Uiso d D 1
H H1WB 0.981(5) 0.525(5) 0.124(2) 0.087 Uiso d D 1

loop_
_atom_site_aniso_label
_atom_site_aniso_U_11
_atom_site_aniso_U_22
_atom_site_aniso_U_33
_atom_site_aniso_U_12
_atom_site_aniso_U_13
_atom_site_aniso_U_23
O2 0.0578(11) 0.0728(13) 0.0361(10) -0.0289(10) 0.0053(8) -0.0230(9)
O1W 0.0522(11) 0.0558(11) 0.0423(10) -0.0195(8) -0.0075(8) -0.0064(8)
O4 0.0476(11) 0.0861(14) 0.0287(9) -0.0145(9) 0.0008(8) -0.0083(9)
O1 0.0639(12) 0.0696(13) 0.0405(10) -0.0368(10) 0.0040(8) -0.0129(9)
O3 0.0552(11) 0.0787(14) 0.0293(9) -0.0048(10) -0.0052(8) -0.0039(9)
C5 0.0587(15) 0.0555(15) 0.0333(13) -0.0220(12) -0.0058(11) -0.0109(11)
C2 0.0483(13) 0.0531(14) 0.0279(12) -0.0178(11) -0.0012(10) -0.0073(10)
N1 0.0789(16) 0.0662(15) 0.0329(10) -0.0319(13) -0.0078(10) -0.0109(10)
C8 0.0463(13) 0.0451(12) 0.0276(11) -0.0167(10) -0.0006(9) -0.0075(9)
C7 0.0422(12) 0.0474(13) 0.0266(11) -0.0117(10) -0.0031(9) -0.0063(9)
C6 0.0544(14) 0.0510(14) 0.0340(13) -0.0222(11) -0.0040(10) -0.0060(10)
C1 0.0438(13) 0.0501(13) 0.0322(12) -0.0154(10) -0.0028(9) -0.0068(10)
C4 0.087(2) 0.0779(19) 0.0247(12) -0.0397(17) 0.0024(12) -0.0093(12)
C3 0.0796(19) 0.0784(19) 0.0286(13) -0.0466(16) 0.0051(12) -0.0093(12)

loop_
_atom_type_symbol
_atom_type_description
_atom_type_scat_dispersion_real
_atom_type_scat_dispersion_imag
_atom_type_scat_source
C C 0.0033 0.0016 'International Tables Vol C Tables 4.2.6.8 and 6.1.1.4'
H H 0.0000 0.0000 'International Tables Vol C Tables 4.2.6.8 and 6.1.1.4'
N N 0.0061 0.0033 'International Tables Vol C Tables 4.2.6.8 and 6.1.1.4'
O O 0.0106 0.0060 'International Tables Vol C Tables 4.2.6.8 and 6.1.1.4'

loop_
_geom_angle_atom_site_label_1
_geom_angle_atom_site_label_2
_geom_angle_atom_site_label_3
_geom_angle_site_symmetry_1
_geom_angle
H1WA O1W H1WB . 111.0(17)
C8 O4 H4A . 109.5
C1 O1 H1 . 109.5
C6 C5 C4 . 119.8(2)
C6 C5 N1 . 115.0(2)
C4 C5 N1 . 125.2(2)
C7 C2 C3 . 118.5(2)
C7 C2 C1 . 121.2(2)
C3 C2 C1 . 120.2(2)
N1 N1 C5 2_666 115.4(3)
O3 C8 O4 . 123.9(2)
O3 C8 C7 . 122.2(2)
O4 C8 C7 . 113.8(2)
C6 C7 C2 . 120.2(2)
C6 C7 C8 . 117.9(2)
C2 C7 C8 . 121.7(2)
C7 C6 C5 . 120.3(2)
C7 C6 H4 . 119.8
C5 C6 H4 . 119.8
O2 C1 O1 . 123.9(2)
O2 C1 C2 . 121.5(2)
O1 C1 C2 . 114.5(2)
C3 C4 C5 . 119.5(2)
C3 C4 H3 . 120.3
C5 C4 H3 . 120.3
C4 C3 C2 . 121.7(3)
C4 C3 H2 . 119.1
C2 C3 H2 . 119.1

loop_
_geom_bond_atom_site_label_1
_geom_bond_atom_site_label_2
_geom_bond_site_symmetry_2
_geom_bond_distance
O2 C1 . 1.221(3)
O1W H1WA . 0.84(3)
O1W H1WB . 0.84(3)
O4 C8 . 1.307(3)
O4 H4A . 0.8200
O1 C1 . 1.310(3)
O1 H1 . 0.8200
O3 C8 . 1.203(3)
C5 C6 . 1.389(4)
C5 C4 . 1.400(4)
C5 N1 . 1.426(4)
C2 C7 . 1.398(3)
C2 C3 . 1.399(3)
C2 C1 . 1.481(3)
N1 N1 2_666 1.245(4)
C8 C7 . 1.508(3)
C7 C6 . 1.389(3)
C6 H4 . 0.9300
C4 C3 . 1.370(4)
C4 H3 . 0.9300
C3 H2 . 0.9300

loop_
_geom_hbond_atom_site_label_D
_geom_hbond_atom_site_label_H
_geom_hbond_atom_site_label_A
_geom_hbond_site_symmetry_A
_geom_hbond_distance_DH
_geom_hbond_distance_HA
_geom_hbond_distance_DA
_geom_hbond_angle_DHA
O1W H1WB O3 1_655 0.84(3) 1.95(3) 2.782(3) 173(4)
O1W H1WA O2 1_565 0.84(3) 2.43(2) 3.070(3) 134(3)
O1W H1WA O3 2_665 0.84(3) 2.20(2) 2.895(3) 139(3)
O1 H1 O1W 1_445 0.82 1.76 2.577(2) 173.0
O4 H4A O2 2_655 0.82 1.88 2.692(2) 170.8
